data_1511978
loop_
_publ_author_name
'Jana, Sankar'
'Dalapati, Sasanka'
'Guchhait, Nikhil'

_publ_section_title
;
 Excited State Intramolecular Charge Transfer Suppressed Proton Transfer
 Process in 4-(Diethylamino)-2-hydroxybenzaldehyde.
;
_journal_issue 21
_journal_name_full 'The journal of physical chemistry. A'
_journal_page_first 4367
_journal_page_last 4376
_journal_paper_doi 10.1021/jp3120463
_journal_volume 117
_journal_year 2013
_chemical_formula_moiety 'C11 H15 N O2'
_chemical_formula_sum 'C11 H15 N O2'
_chemical_formula_weight 193.24
_chemical_name_systematic
;
 ?
;
_space_group_IT_number 2
_symmetry_cell_setting triclinic
_symmetry_space_group_name_Hall '-P 1'
_symmetry_space_group_name_H-M 'P -1'
_atom_sites_solution_hydrogens geom
_atom_sites_solution_primary direct
_atom_sites_solution_secondary difmap
_audit_creation_method SHELXL-97
_cell_angle_alpha 94.357(2)
_cell_angle_beta 107.054(2)
_cell_angle_gamma 96.473(2)
_cell_formula_units_Z 2
_cell_length_a 7.1242(3)
_cell_length_b 8.2157(4)
_cell_length_c 9.3814(4)
_cell_measurement_temperature 296(2)
_cell_measurement_theta_max 26.39
_cell_measurement_theta_min 2.29
_cell_volume 518.16(4)
_computing_structure_refinement 'SHELXL-97 (Sheldrick, 1997)'
_diffrn_ambient_temperature 296(2)
_diffrn_measured_fraction_theta_full 0.987
_diffrn_measured_fraction_theta_max 0.987
_diffrn_radiation_monochromator graphite
_diffrn_radiation_source 'fine-focus sealed tube'
_diffrn_radiation_type MoK\a
_diffrn_radiation_wavelength 0.71073
_diffrn_reflns_av_R_equivalents 0.0252
_diffrn_reflns_av_sigmaI/netI 0.0255
_diffrn_reflns_limit_h_max 8
_diffrn_reflns_limit_h_min -8
_diffrn_reflns_limit_k_max 10
_diffrn_reflns_limit_k_min -10
_diffrn_reflns_limit_l_max 11
_diffrn_reflns_limit_l_min -10
_diffrn_reflns_number 7347
_diffrn_reflns_theta_full 26.39
_diffrn_reflns_theta_max 26.39
_diffrn_reflns_theta_min 2.29
_exptl_absorpt_coefficient_mu 0.085
_exptl_absorpt_correction_T_max 0.998
_exptl_absorpt_correction_T_min 0.993
_exptl_absorpt_correction_type empirical
_exptl_crystal_density_diffrn 1.239
_exptl_crystal_density_method 'not measured'
_exptl_crystal_F_000 208
_exptl_crystal_size_max 0.08
_exptl_crystal_size_mid 0.04
_exptl_crystal_size_min 0.02
_refine_diff_density_max 0.517
_refine_diff_density_min -0.214
_refine_diff_density_rms 0.050
_refine_ls_extinction_method none
_refine_ls_goodness_of_fit_ref 1.060
_refine_ls_hydrogen_treatment zero
_refine_ls_matrix_type full
_refine_ls_number_parameters 130
_refine_ls_number_reflns 2098
_refine_ls_number_restraints 0
_refine_ls_restrained_S_all 1.060
_refine_ls_R_factor_all 0.0727
_refine_ls_R_factor_gt 0.0633
_refine_ls_shift/su_max 0.000
_refine_ls_shift/su_mean 0.000
_refine_ls_structure_factor_coef Fsqd
_refine_ls_weighting_details 'calc w=1/[\s^2^(Fo^2^)+(0.1110P)^2^+0.1666P] where P=(Fo^2^+2Fc^2^)/3'
_refine_ls_weighting_scheme calc
_refine_ls_wR_factor_gt 0.1918
_refine_ls_wR_factor_ref 0.2042
_reflns_number_gt 1712
_reflns_number_total 2098
_reflns_threshold_expression >2sigma(I)
_cod_data_source_file jp3120463_si_002.cif
_cod_data_source_block DEAHB
_cod_depositor_comments
;
The following automatic conversions were performed:

'_symmetry_cell_setting' value 'Triclinic' changed to 'triclinic'
according to /home/saulius/struct/CIF-dictionaries/cif_core.dic
dictionary named 'cif_core.dic' version 2.3.1 from
2005-06-27.

'_exptl_absorpt_correction_type' value 'Empirical'
changed to 'empirical' according to
/home/saulius/struct/CIF-dictionaries/cif_core.dic dictionary named
'cif_core.dic' version 2.3.1 from 2005-06-27.

Automatic conversion script
Id: cif_fix_values 1891 2012-01-12 08:04:46Z andrius 
;
_cod_database_code 1511978

loop_
_symmetry_equiv_pos_as_xyz
'x, y, z'
'-x, -y, -z'

loop_
_atom_site_label
_atom_site_type_symbol
_atom_site_fract_x
_atom_site_fract_y
_atom_site_fract_z
_atom_site_U_iso_or_equiv
_atom_site_adp_type
_atom_site_occupancy
_atom_site_symmetry_multiplicity
_atom_site_calc_flag
_atom_site_refinement_flags
O1 O 1.1228(3) 0.1465(2) 0.3964(2) 0.0753(5) Uani 1 1 d .
O2 O 1.0815(2) 0.3536(2) 0.1946(2) 0.0664(5) Uani 1 1 d .
H2 H 1.1245 0.2772 0.2392 0.100 Uiso 1 1 calc R
N1 N 0.5658(2) 0.6857(2) 0.14286(18) 0.0495(4) Uani 1 1 d .
C9 C 0.7929(4) 0.9015(3) 0.0765(3) 0.0718(7) Uani 1 1 d .
H9B H 0.7591 0.9885 0.1346 0.108 Uiso 1 1 calc R
H9C H 0.8218 0.9434 -0.0087 0.108 Uiso 1 1 calc R
H9A H 0.9072 0.8605 0.1374 0.108 Uiso 1 1 calc R
C8 C 0.6212(3) 0.7640(2) 0.0235(2) 0.0525(5) Uani 1 1 d .
H8B H 0.5069 0.8074 -0.0375 0.063 Uiso 1 1 calc R
H8A H 0.6542 0.6804 -0.0402 0.063 Uiso 1 1 calc R
C5 C 0.6732(3) 0.5736(2) 0.21652(19) 0.0417(4) Uani 1 1 d .
C4 C 0.8327(3) 0.5216(2) 0.1741(2) 0.0435(4) Uani 1 1 d .
H4 H 0.8716 0.5699 0.0989 0.052 Uiso 1 1 calc R
C3 C 0.9317(2) 0.4006(2) 0.2424(2) 0.0439(4) Uani 1 1 d .
C2 C 0.8808(3) 0.3258(2) 0.3585(2) 0.0461(5) Uani 1 1 d .
C1 C 0.9861(3) 0.2010(3) 0.4301(2) 0.0614(6) Uani 1 1 d .
H1 H 0.9480 0.1580 0.5078 0.074 Uiso 1 1 calc R
C10 C 0.3932(3) 0.7380(3) 0.1808(2) 0.0583(6) Uani 1 1 d .
H10A H 0.3279 0.6466 0.2163 0.070 Uiso 1 1 calc R
H10B H 0.2996 0.7652 0.0908 0.070 Uiso 1 1 calc R
C11 C 0.4479(4) 0.8841(3) 0.2986(3) 0.0756(7) Uani 1 1 d .
H11A H 0.5397 0.8577 0.3885 0.113 Uiso 1 1 calc R
H11C H 0.3307 0.9116 0.3199 0.113 Uiso 1 1 calc R
H11B H 0.5082 0.9763 0.2628 0.113 Uiso 1 1 calc R
C6 C 0.6240(3) 0.5002(2) 0.3363(2) 0.0508(5) Uani 1 1 d .
H6 H 0.5222 0.5342 0.3694 0.061 Uiso 1 1 calc R
C7 C 0.7249(3) 0.3811(2) 0.4024(2) 0.0526(5) Uani 1 1 d .
H7 H 0.6890 0.3345 0.4796 0.063 Uiso 1 1 calc R

loop_
_atom_site_aniso_label
_atom_site_aniso_U_11
_atom_site_aniso_U_22
_atom_site_aniso_U_33
_atom_site_aniso_U_23
_atom_site_aniso_U_13
_atom_site_aniso_U_12
O1 0.0780(11) 0.0631(10) 0.0853(12) 0.0126(8) 0.0141(9) 0.0386(8)
O2 0.0602(9) 0.0661(10) 0.0933(12) 0.0232(8) 0.0427(8) 0.0309(7)
N1 0.0525(9) 0.0492(9) 0.0573(9) 0.0188(7) 0.0251(7) 0.0197(7)
C9 0.0708(14) 0.0547(13) 0.0932(17) 0.0185(11) 0.0289(12) 0.0047(10)
C8 0.0533(10) 0.0539(11) 0.0553(11) 0.0207(8) 0.0183(8) 0.0139(8)
C5 0.0449(9) 0.0382(9) 0.0451(9) 0.0071(7) 0.0165(7) 0.0091(7)
C4 0.0447(9) 0.0423(9) 0.0495(10) 0.0106(7) 0.0209(8) 0.0090(7)
C3 0.0391(9) 0.0397(9) 0.0541(10) 0.0016(7) 0.0162(7) 0.0076(7)
C2 0.0519(10) 0.0382(9) 0.0470(10) 0.0060(7) 0.0107(8) 0.0122(7)
C1 0.0745(14) 0.0482(11) 0.0599(12) 0.0106(9) 0.0124(10) 0.0208(10)
C10 0.0549(11) 0.0591(12) 0.0663(13) 0.0170(10) 0.0199(10) 0.0202(9)
C11 0.0857(16) 0.0741(16) 0.0741(15) 0.0058(12) 0.0307(13) 0.0256(13)
C6 0.0607(11) 0.0531(10) 0.0531(10) 0.0139(8) 0.0323(9) 0.0217(9)
C7 0.0695(12) 0.0514(10) 0.0480(10) 0.0154(8) 0.0290(9) 0.0181(9)

loop_
_atom_type_symbol
_atom_type_description
_atom_type_scat_dispersion_real
_atom_type_scat_dispersion_imag
_atom_type_scat_source
C C 0.0033 0.0016 'International Tables Vol C Tables 4.2.6.8 and 6.1.1.4'
H H 0.0000 0.0000 'International Tables Vol C Tables 4.2.6.8 and 6.1.1.4'
N N 0.0061 0.0033 'International Tables Vol C Tables 4.2.6.8 and 6.1.1.4'
O O 0.0106 0.0060 'International Tables Vol C Tables 4.2.6.8 and 6.1.1.4'

loop_
_geom_angle_atom_site_label_1
_geom_angle_atom_site_label_2
_geom_angle_atom_site_label_3
_geom_angle
C3 O2 H2 109.5
C5 N1 C8 120.83(15)
C5 N1 C10 122.60(15)
C8 N1 C10 116.55(15)
C8 C9 H9B 109.5
C8 C9 H9C 109.5
H9B C9 H9C 109.5
C8 C9 H9A 109.5
H9B C9 H9A 109.5
H9C C9 H9A 109.5
N1 C8 C9 115.01(18)
N1 C8 H8B 108.5
C9 C8 H8B 108.5
N1 C8 H8A 108.5
C9 C8 H8A 108.5
H8B C8 H8A 107.5
N1 C5 C4 121.28(15)
N1 C5 C6 121.26(16)
C4 C5 C6 117.43(16)
C3 C4 C5 120.88(16)
C3 C4 H4 119.6
C5 C4 H4 119.6
O2 C3 C4 118.09(16)
O2 C3 C2 120.17(16)
C4 C3 C2 121.74(16)
C7 C2 C3 116.97(16)
C7 C2 C1 121.66(18)
C3 C2 C1 121.36(18)
O1 C1 C2 124.9(2)
O1 C1 H1 117.6
C2 C1 H1 117.6
N1 C10 C11 113.06(18)
N1 C10 H10A 109.0
C11 C10 H10A 109.0
N1 C10 H10B 109.0
C11 C10 H10B 109.0
H10A C10 H10B 107.8
C10 C11 H11A 109.5
C10 C11 H11C 109.5
H11A C11 H11C 109.5
C10 C11 H11B 109.5
H11A C11 H11B 109.5
H11C C11 H11B 109.5
C7 C6 C5 120.48(17)
C7 C6 H6 119.8
C5 C6 H6 119.8
C6 C7 C2 122.47(17)
C6 C7 H7 118.8
C2 C7 H7 118.8

loop_
_geom_bond_atom_site_label_1
_geom_bond_atom_site_label_2
_geom_bond_distance
O1 C1 1.227(3)
O2 C3 1.355(2)
O2 H2 0.8200
N1 C5 1.363(2)
N1 C8 1.461(2)
N1 C10 1.475(2)
C9 C8 1.506(3)
C9 H9B 0.9600
C9 H9C 0.9600
C9 H9A 0.9600
C8 H8B 0.9700
C8 H8A 0.9700
C5 C4 1.407(2)
C5 C6 1.426(3)
C4 C3 1.374(2)
C4 H4 0.9300
C3 C2 1.407(3)
C2 C7 1.401(3)
C2 C1 1.431(3)
C1 H1 0.9300
C10 C11 1.501(3)
C10 H10A 0.9700
C10 H10B 0.9700
C11 H11A 0.9600
C11 H11C 0.9600
C11 H11B 0.9600
C6 C7 1.360(3)
C6 H6 0.9300
C7 H7 0.9300
